data_4338169
loop_
_publ_author_name
'Nishio, Masaki'
'Miyasaka, Hitoshi'

_publ_section_title
;
 Magnetic sponge phenomena associated with interchain dipole-dipole
 interactions in a series of ferrimagnetic chain compounds doped with
 minor diamagnetic species.
;
_journal_issue 9
_journal_name_full 'Inorganic chemistry'
_journal_page_first 4716
_journal_page_last 4723
_journal_paper_doi 10.1021/ic500413j
_journal_volume 53
_journal_year 2014
_chemical_formula_moiety 'C44 H24 Cl4 N8 O12 Ru2 S2'
_chemical_formula_sum 'C44 H24 Cl4 N8 O12 Ru2 S2'
_chemical_formula_weight 1264.79
_space_group_IT_number 2
_symmetry_cell_setting triclinic
_symmetry_Int_Tables_number 2
_symmetry_space_group_name_Hall '-P 1'
_symmetry_space_group_name_H-M 'P -1'
_atom_sites_solution_hydrogens geom
_atom_sites_solution_primary direct
_atom_sites_solution_secondary difmap
_cell_angle_alpha 114.00(3)
_cell_angle_beta 94.84(5)
_cell_angle_gamma 93.09(5)
_cell_formula_units_Z 1
_cell_length_a 10.544(11)
_cell_length_b 10.858(9)
_cell_length_c 11.739(10)
_cell_measurement_reflns_used 3818
_cell_measurement_temperature 93
_cell_measurement_theta_max 27.21
_cell_measurement_theta_min 3.34
_cell_volume 1218(2)
_computing_cell_refinement CrystalClear
_computing_data_collection 'CrystalClear (Rigaku Inc., 2008)'
_computing_data_reduction CrystalClear
_computing_molecular_graphics 'CrystalStructure 4.0'
_computing_publication_material 'CrystalStructure 4.0 (Rigaku, 2010)'
_computing_structure_refinement 'SHELXL97 (Sheldrick, 2008)'
_computing_structure_solution 'DIRDIF99-PATTY (Gould, et al., 1999)'
_diffrn_ambient_temperature 93
_diffrn_detector_area_resol_mean 7.111
_diffrn_measured_fraction_theta_full 0.974
_diffrn_measured_fraction_theta_max 0.974
_diffrn_measurement_device_type 'Rigaku Saturn724'
_diffrn_measurement_method \w
_diffrn_radiation_type 'Mo K\a'
_diffrn_radiation_wavelength 0.71075
_diffrn_reflns_av_R_equivalents 0.0342
_diffrn_reflns_limit_h_max 9
_diffrn_reflns_limit_h_min -12
_diffrn_reflns_limit_k_max 11
_diffrn_reflns_limit_k_min -12
_diffrn_reflns_limit_l_max 13
_diffrn_reflns_limit_l_min -13
_diffrn_reflns_number 7944
_diffrn_reflns_theta_full 25.00
_diffrn_reflns_theta_max 25.00
_diffrn_standards_number 0
_exptl_absorpt_coefficient_mu 0.995
_exptl_absorpt_correction_T_max 0.972
_exptl_absorpt_correction_T_min 0.873
_exptl_absorpt_correction_type multi-scan
_exptl_absorpt_process_details 'REQAB (Rigaku, 1998)'
_exptl_crystal_colour brown
_exptl_crystal_density_diffrn 1.725
_exptl_crystal_density_method 'not measured'
_exptl_crystal_description prism
_exptl_crystal_F_000 628.00
_exptl_crystal_size_max 0.107
_exptl_crystal_size_mid 0.031
_exptl_crystal_size_min 0.029
_refine_diff_density_max 1.330
_refine_diff_density_min -0.890
_refine_ls_extinction_method none
_refine_ls_goodness_of_fit_ref 1.074
_refine_ls_hydrogen_treatment constr
_refine_ls_number_parameters 325
_refine_ls_number_reflns 4180
_refine_ls_number_restraints 287
_refine_ls_R_factor_gt 0.0724
_refine_ls_shift/su_max 0.000
_refine_ls_structure_factor_coef Fsqd
_refine_ls_weighting_details 'w = 1/[\s^2^(Fo^2^)+(0.0915P)^2^+5.2401P] where P=(Fo^2^+2Fc^2^)/3'
_refine_ls_weighting_scheme calc
_refine_ls_wR_factor_ref 0.1907
_reflns_number_gt 3117
_reflns_number_total 4180
_reflns_threshold_expression F^2^>2.0\s(F^2^)
_cod_data_source_file ic500413j_si_002.cif
_cod_data_source_block 1-D_Ru-BTDA-TCNQ_1-dry_hm
_cod_depositor_comments 'Adding full bibliography for 4338169.cif.'
_cod_original_cell_volume 1217.7(19)
_cod_database_code 4338169

loop_
_symmetry_equiv_pos_site_id
_symmetry_equiv_pos_as_xyz
1 +X,+Y,+Z
2 -X,-Y,-Z

loop_
_atom_site_label
_atom_site_type_symbol
_atom_site_fract_x
_atom_site_fract_y
_atom_site_fract_z
_atom_site_U_iso_or_equiv
_atom_site_adp_type
_atom_site_occupancy
_atom_site_symmetry_multiplicity
_atom_site_calc_flag
_atom_site_refinement_flags
Ru1 Ru 0.06507(5) 0.00427(7) 0.42773(5) 0.0308(3) Uani 1.0 2 d .
Cl1 Cl 0.5918(3) 0.4118(3) 1.1227(3) 0.0738(9) Uani 1.0 2 d .
Cl2 Cl -0.3550(3) 0.6723(3) 0.4587(2) 0.0498(6) Uani 1.0 2 d .
S1 S 0.41072(18) -0.1882(3) -0.32073(18) 0.0389(5) Uani 1.0 2 d .
O1 O 0.2134(5) 0.0816(6) 0.5661(5) 0.0307(10) Uani 1.0 2 d .
O2 O 0.0848(5) 0.0784(6) 0.7085(5) 0.0338(10) Uani 1.0 2 d .
O3 O 0.4601(5) 0.1348(6) 0.6501(6) 0.0411(11) Uani 1.0 2 d .
O4 O 0.0142(5) 0.1910(6) 0.4593(5) 0.0299(9) Uani 1.0 2 d .
O5 O -0.1157(5) 0.1831(6) 0.6000(5) 0.0306(10) Uani 1.0 2 d .
O6 O -0.2039(6) 0.4439(6) 0.7395(6) 0.0449(11) Uani 1.0 2 d .
N1 N 0.1729(5) 0.0102(7) 0.2706(6) 0.0286(11) Uani 1.0 2 d .
N2 N 0.0415(7) -0.1769(8) -0.1135(7) 0.0507(16) Uani 1.0 2 d .
N3 N 0.3228(6) -0.1457(7) -0.2065(6) 0.0370(10) Uani 1.0 2 d .
N4 N 0.5504(6) -0.1169(7) -0.2455(6) 0.0371(10) Uani 1.0 2 d .
C1 C 0.2026(7) -0.0078(8) 0.1740(7) 0.0321(11) Uani 1.0 2 d .
C2 C 0.2384(7) -0.0455(9) 0.0482(7) 0.0351(10) Uani 1.0 2 d .
C3 C 0.1311(8) -0.1168(9) -0.0453(8) 0.0390(13) Uani 1.0 2 d .
C4 C 0.3630(7) -0.0193(9) 0.0253(7) 0.0334(11) Uani 1.0 2 d .
C5 C 0.4016(7) -0.0714(9) -0.0990(7) 0.0349(10) Uani 1.0 2 d .
C6 C 0.5349(7) -0.0546(9) -0.1229(7) 0.0359(11) Uani 1.0 2 d .
C7 C 0.1936(7) 0.1079(8) 0.6797(8) 0.0335(9) Uani 1.0 2 d .
C8 C 0.2986(8) 0.1757(9) 0.7863(8) 0.0388(10) Uani 1.0 2 d .
C9 C 0.4287(8) 0.1926(9) 0.7680(8) 0.0399(10) Uani 1.0 2 d .
C10 C 0.5943(7) 0.1517(10) 0.6318(9) 0.0469(17) Uani 1.0 2 d .
C11 C 0.5187(8) 0.2664(9) 0.8750(8) 0.0429(12) Uani 1.0 2 d .
C12 C 0.4782(8) 0.3195(10) 0.9911(9) 0.0455(12) Uani 1.0 2 d .
C13 C 0.3519(8) 0.3027(10) 1.0134(9) 0.0472(12) Uani 1.0 2 d .
C14 C 0.2638(8) 0.2291(9) 0.9079(8) 0.0440(12) Uani 1.0 2 d .
C15 C -0.0723(7) 0.2404(8) 0.5313(7) 0.0315(9) Uani 1.0 2 d .
C16 C -0.1274(7) 0.3620(9) 0.5298(8) 0.0349(9) Uani 1.0 2 d .
C17 C -0.1970(8) 0.4521(9) 0.6245(8) 0.0395(10) Uani 1.0 2 d .
C18 C -0.0885(9) 0.4694(10) 0.8181(9) 0.0524(18) Uani 1.0 2 d .
C19 C -0.2645(8) 0.5487(9) 0.6037(8) 0.0400(11) Uani 1.0 2 d .
C20 C -0.2656(8) 0.5570(9) 0.4863(8) 0.0386(11) Uani 1.0 2 d .
C21 C -0.1906(7) 0.4781(9) 0.3966(8) 0.0368(11) Uani 1.0 2 d .
C22 C -0.1244(7) 0.3820(9) 0.4178(8) 0.0358(11) Uani 1.0 2 d .
H10A H 0.6156 0.2440 0.6397 0.0563 Uiso 1.0 2 calc R
H10B H 0.6085 0.0866 0.5480 0.0563 Uiso 1.0 2 calc R
H10C H 0.6487 0.1358 0.6955 0.0563 Uiso 1.0 2 calc R
H11 H 0.6065 0.2787 0.8657 0.0515 Uiso 1.0 2 calc R
H13 H 0.3271 0.3393 1.0958 0.0566 Uiso 1.0 2 calc R
H14 H 0.1770 0.2150 0.9194 0.0528 Uiso 1.0 2 calc R
H18A H -0.0294 0.4037 0.7750 0.0628 Uiso 1.0 2 calc R
H18B H -0.1053 0.4610 0.8956 0.0628 Uiso 1.0 2 calc R
H18C H -0.0503 0.5612 0.8385 0.0628 Uiso 1.0 2 calc R
H19 H -0.3094 0.6085 0.6674 0.0480 Uiso 1.0 2 calc R
H21 H -0.1852 0.4906 0.3216 0.0441 Uiso 1.0 2 calc R
H22 H -0.0751 0.3273 0.3554 0.0430 Uiso 1.0 2 calc R

loop_
_atom_site_aniso_label
_atom_site_aniso_U_11
_atom_site_aniso_U_22
_atom_site_aniso_U_33
_atom_site_aniso_U_12
_atom_site_aniso_U_13
_atom_site_aniso_U_23
Ru1 0.0156(4) 0.0532(5) 0.0282(4) -0.0001(3) 0.0041(3) 0.0217(3)
Cl1 0.0766(19) 0.0657(17) 0.0634(17) -0.0087(14) -0.0412(15) 0.0221(14)
Cl2 0.0585(14) 0.0490(13) 0.0478(13) 0.0141(11) 0.0099(11) 0.0243(11)
S1 0.0241(10) 0.0602(12) 0.0261(10) -0.0078(9) 0.0041(8) 0.0126(9)
O1 0.0152(18) 0.048(3) 0.0343(19) 0.0006(17) 0.0047(16) 0.0229(18)
O2 0.0208(19) 0.051(3) 0.034(2) 0.0009(17) 0.0061(16) 0.0224(18)
O3 0.0227(19) 0.057(3) 0.046(2) -0.0010(17) 0.0005(17) 0.0246(19)
O4 0.0173(18) 0.048(2) 0.0296(19) 0.0008(16) 0.0068(15) 0.0214(17)
O5 0.0185(19) 0.047(2) 0.0305(19) 0.0005(17) 0.0072(16) 0.0201(17)
O6 0.041(2) 0.056(3) 0.039(2) 0.0012(18) 0.0031(18) 0.0217(18)
N1 0.017(2) 0.048(3) 0.027(2) -0.0011(19) 0.0111(18) 0.020(2)
N2 0.032(3) 0.068(4) 0.040(3) -0.012(3) 0.008(3) 0.012(3)
N3 0.0238(16) 0.0572(18) 0.0258(16) -0.0069(15) 0.0034(14) 0.0141(15)
N4 0.0227(16) 0.0585(18) 0.0261(16) -0.0077(16) 0.0042(15) 0.0146(15)
C1 0.0195(19) 0.050(3) 0.0285(19) -0.0028(18) 0.0082(16) 0.0181(18)
C2 0.0226(18) 0.053(2) 0.0293(18) -0.0060(16) 0.0067(15) 0.0170(16)
C3 0.026(3) 0.056(3) 0.032(3) -0.008(2) 0.0063(19) 0.016(2)
C4 0.0227(18) 0.052(2) 0.0268(18) -0.0070(17) 0.0050(16) 0.0182(17)
C5 0.0231(16) 0.0550(18) 0.0257(16) -0.0068(15) 0.0041(14) 0.0167(15)
C6 0.0231(18) 0.057(2) 0.0257(17) -0.0063(17) 0.0041(16) 0.0160(17)
C7 0.0202(16) 0.0502(19) 0.0360(17) 0.0010(15) 0.0039(15) 0.0239(16)
C8 0.0260(17) 0.0541(19) 0.0399(17) 0.0000(16) -0.0008(15) 0.0244(16)
C9 0.0260(17) 0.055(2) 0.0429(18) -0.0003(16) -0.0027(15) 0.0257(17)
C10 0.022(3) 0.065(4) 0.054(4) -0.002(3) 0.002(3) 0.026(3)
C11 0.030(2) 0.055(3) 0.045(2) 0.0007(19) -0.0063(18) 0.0250(19)
C12 0.035(2) 0.057(3) 0.044(2) 0.001(2) -0.0081(19) 0.023(2)
C13 0.037(2) 0.060(3) 0.043(2) 0.000(2) -0.0054(19) 0.022(2)
C14 0.032(2) 0.058(3) 0.041(2) -0.0005(19) -0.0025(18) 0.0220(19)
C15 0.0197(17) 0.0479(18) 0.0313(17) 0.0007(15) 0.0054(14) 0.0208(15)
C16 0.0257(17) 0.0488(18) 0.0344(17) 0.0006(15) 0.0042(15) 0.0216(15)
C17 0.0337(18) 0.0506(19) 0.0371(18) 0.0007(16) 0.0043(16) 0.0215(16)
C18 0.048(4) 0.066(4) 0.041(4) 0.005(4) 0.004(3) 0.020(3)
C19 0.034(2) 0.049(2) 0.038(2) 0.0015(18) 0.0032(18) 0.0199(18)
C20 0.033(2) 0.048(3) 0.037(2) 0.0002(18) 0.0026(18) 0.0209(19)
C21 0.030(2) 0.048(3) 0.037(2) -0.0000(18) 0.0031(18) 0.0220(18)
C22 0.027(2) 0.048(2) 0.036(2) 0.0011(17) 0.0035(17) 0.0216(18)

loop_
_atom_type_symbol
_atom_type_description
_atom_type_scat_dispersion_real
_atom_type_scat_dispersion_imag
_atom_type_scat_source
C C 0.0033 0.0016
;
International Tables for Crystallography
(1992, Vol. C, Tables 4.2.6.8 and 6.1.1.4)
;
H H 0.0000 0.0000
;
International Tables for Crystallography
(1992, Vol. C, Table 6.1.1.4)
;
N N 0.0061 0.0033
;
International Tables for Crystallography
(1992, Vol. C, Tables 4.2.6.8 and 6.1.1.4)
;
O O 0.0106 0.0060
;
International Tables for Crystallography
(1992, Vol. C, Tables 4.2.6.8 and 6.1.1.4)
;
Cl Cl 0.1484 0.1585
;
International Tables for Crystallography
(1992, Vol. C, Tables 4.2.6.8 and 6.1.1.4)
;
Ru Ru -1.2594 0.8363
;
International Tables for Crystallography
(1992, Vol. C, Tables 4.2.6.8 and 6.1.1.4)
;
S S 0.1246 0.1234
;
International Tables for Crystallography
(1992, Vol. C, Tables 4.2.6.8 and 6.1.1.4)
;

loop_
_geom_angle_atom_site_label_1
_geom_angle_atom_site_label_2
_geom_angle_atom_site_label_3
_geom_angle
_geom_angle_publ_flag
_geom_angle_site_symmetry_1
_geom_angle_site_symmetry_3
Ru1 Ru1 O1 89.41(18) yes 2_556 .
Ru1 Ru1 O2 89.20(18) yes 2_556 2_556
Ru1 Ru1 O4 89.27(17) yes 2_556 .
Ru1 Ru1 O5 89.59(17) yes 2_556 2_556
Ru1 Ru1 N1 173.50(15) yes 2_556 .
O1 Ru1 O2 177.9(3) yes . 2_556
O1 Ru1 O4 91.7(2) yes . .
O1 Ru1 O5 87.6(2) yes . 2_556
O1 Ru1 N1 96.8(3) yes . .
O2 Ru1 O4 89.8(3) yes 2_556 .
O2 Ru1 O5 90.8(3) yes 2_556 2_556
O2 Ru1 N1 84.6(3) yes 2_556 .
O4 Ru1 O5 178.7(3) yes . 2_556
O4 Ru1 N1 88.7(3) yes . .
O5 Ru1 N1 92.5(3) yes 2_556 .
N3 S1 N4 101.1(4) yes . .
Ru1 O1 C7 119.3(5) yes . .
Ru1 O2 C7 119.6(5) yes 2_556 .
C9 O3 C10 117.7(6) yes . .
Ru1 O4 C15 120.0(6) yes . .
Ru1 O5 C15 118.6(5) yes 2_556 .
C17 O6 C18 116.9(7) yes . .
Ru1 N1 C1 163.4(5) yes . .
S1 N3 C5 106.9(5) yes . .
S1 N4 C6 107.1(6) yes . .
N1 C1 C2 174.1(10) yes . .
C1 C2 C3 110.9(7) yes . .
C1 C2 C4 122.7(6) yes . .
C3 C2 C4 126.4(8) yes . .
N2 C3 C2 174.7(11) yes . .
C2 C4 C5 122.4(6) yes . .
C2 C4 C6 123.6(7) yes . 2_655
C5 C4 C6 114.0(7) yes . 2_655
N3 C5 C4 125.0(7) yes . .
N3 C5 C6 112.3(7) yes . .
C4 C5 C6 122.7(6) yes . .
N4 C6 C4 124.0(7) yes . 2_655
N4 C6 C5 112.7(6) yes . .
C4 C6 C5 123.3(7) yes 2_655 .
O1 C7 O2 122.4(6) yes . .
O1 C7 C8 120.8(7) yes . .
O2 C7 C8 116.7(8) yes . .
C7 C8 C9 123.1(8) yes . .
C7 C8 C14 117.5(7) yes . .
C9 C8 C14 119.4(7) yes . .
O3 C9 C8 117.9(7) yes . .
O3 C9 C11 123.8(8) yes . .
C8 C9 C11 118.3(8) yes . .
C9 C11 C12 119.6(8) yes . .
Cl1 C12 C11 118.7(7) yes . .
Cl1 C12 C13 117.4(7) yes . .
C11 C12 C13 123.9(8) yes . .
C12 C13 C14 116.4(9) yes . .
C8 C14 C13 122.5(8) yes . .
O4 C15 O5 121.9(8) yes . .
O4 C15 C16 118.1(9) yes . .
O5 C15 C16 119.9(7) yes . .
C15 C16 C17 125.9(9) yes . .
C15 C16 C22 116.7(7) yes . .
C17 C16 C22 117.0(9) yes . .
O6 C17 C16 122.0(9) yes . .
O6 C17 C19 116.9(7) yes . .
C16 C17 C19 121.1(9) yes . .
C17 C19 C20 119.1(8) yes . .
Cl2 C20 C19 118.9(6) yes . .
Cl2 C20 C21 120.3(8) yes . .
C19 C20 C21 120.7(9) yes . .
C20 C21 C22 119.5(9) yes . .
C16 C22 C21 122.2(8) yes . .
O3 C10 H10A 109.473 no . .
O3 C10 H10B 109.469 no . .
O3 C10 H10C 109.471 no . .
H10A C10 H10B 109.471 no . .
H10A C10 H10C 109.470 no . .
H10B C10 H10C 109.474 no . .
C9 C11 H11 120.217 no . .
C12 C11 H11 120.210 no . .
C12 C13 H13 121.821 no . .
C14 C13 H13 121.823 no . .
C8 C14 H14 118.769 no . .
C13 C14 H14 118.773 no . .
O6 C18 H18A 109.471 no . .
O6 C18 H18B 109.470 no . .
O6 C18 H18C 109.476 no . .
H18A C18 H18B 109.470 no . .
H18A C18 H18C 109.471 no . .
H18B C18 H18C 109.468 no . .
C17 C19 H19 120.434 no . .
C20 C19 H19 120.436 no . .
C20 C21 H21 120.253 no . .
C22 C21 H21 120.254 no . .
C16 C22 H22 118.916 no . .
C21 C22 H22 118.918 no . .

loop_
_geom_bond_atom_site_label_1
_geom_bond_atom_site_label_2
_geom_bond_distance
_geom_bond_publ_flag
_geom_bond_site_symmetry_2
Ru1 Ru1 2.2974(19) yes 2_556
Ru1 O1 2.028(5) yes .
Ru1 O2 2.028(5) yes 2_556
Ru1 O4 2.019(6) yes .
Ru1 O5 2.034(6) yes 2_556
Ru1 N1 2.268(7) yes .
Cl1 C12 1.768(9) yes .
Cl2 C20 1.722(11) yes .
S1 N3 1.620(7) yes .
S1 N4 1.628(6) yes .
O1 C7 1.284(11) yes .
O2 C7 1.282(10) yes .
O3 C9 1.345(11) yes .
O3 C10 1.462(10) yes .
O4 C15 1.284(9) yes .
O5 C15 1.298(12) yes .
O6 C17 1.395(12) yes .
O6 C18 1.406(11) yes .
N1 C1 1.143(11) yes .
N2 C3 1.158(10) yes .
N3 C5 1.363(9) yes .
N4 C6 1.348(10) yes .
C1 C2 1.453(12) yes .
C2 C3 1.445(10) yes .
C2 C4 1.401(11) yes .
C4 C5 1.438(11) yes .
C4 C6 1.438(10) yes 2_655
C5 C6 1.472(11) yes .
C7 C8 1.504(10) yes .
C8 C9 1.420(12) yes .
C8 C14 1.395(12) yes .
C9 C11 1.420(11) yes .
C11 C12 1.363(13) yes .
C12 C13 1.395(13) yes .
C13 C14 1.399(11) yes .
C15 C16 1.477(13) yes .
C16 C17 1.436(11) yes .
C16 C22 1.419(14) yes .
C17 C19 1.389(14) yes .
C19 C20 1.417(14) yes .
C20 C21 1.395(11) yes .
C21 C22 1.378(14) yes .
C10 H10A 0.980 no .
C10 H10B 0.980 no .
C10 H10C 0.980 no .
C11 H11 0.950 no .
C13 H13 0.950 no .
C14 H14 0.950 no .
C18 H18A 0.980 no .
C18 H18B 0.980 no .
C18 H18C 0.980 no .
C19 H19 0.950 no .
C21 H21 0.950 no .
C22 H22 0.950 no .

loop_
_geom_contact_atom_site_label_1
_geom_contact_atom_site_label_2
_geom_contact_distance
_geom_contact_publ_flag
_geom_contact_site_symmetry_2
O1 O3 2.648(7) no .
O1 C9 2.949(9) no .
O1 C15 3.413(10) no 2_556
O2 C14 2.743(9) no .
O2 C15 3.587(12) no .
O2 C15 3.448(9) no 2_556
O3 C7 2.874(10) no .
O4 C7 3.514(11) no .
O4 C7 3.509(9) no 2_556
O4 C22 2.775(12) no .
O5 O6 2.886(8) no .
O5 C7 3.545(10) no .
O5 C7 3.503(8) no 2_556
O5 C17 2.995(12) no .
O5 C18 3.099(10) no .
O6 C15 3.047(9) no .
N1 N4 3.162(10) no 2_655
N1 C3 3.369(11) no .
N1 C4 3.565(11) no .
N2 N3 3.293(11) no .
N2 C1 3.362(10) no .
N3 C2 2.970(11) no .
N3 C3 2.827(11) no .
N4 C1 2.766(10) no 2_655
N4 C2 2.970(9) no 2_655
C1 C6 2.982(12) no 2_655
C3 C5 3.030(12) no .
C4 C4 3.038(11) no 2_655
C5 C5 2.832(10) no 2_655
C6 C6 2.818(11) no 2_655
C8 C12 2.768(11) no .
C9 C13 2.843(13) no .
C10 C11 2.817(13) no .
C11 C14 2.779(13) no .
C15 C18 3.298(11) no .
C16 C18 3.080(13) no .
C16 C20 2.821(14) no .
C17 C21 2.809(14) no .
C18 C19 3.416(15) no .
C19 C22 2.801(11) no .
Cl1 N3 3.545(10) no 2_656
Cl1 C5 3.598(11) no 2_656
Cl1 C21 3.580(9) no 1_656
Cl2 O1 3.119(7) no 2_566
Cl2 O3 3.071(8) no 2_566
Cl2 N4 3.557(7) no 1_466
Cl2 C9 3.576(12) no 2_566
Cl2 C10 3.586(11) no 2_566
S1 C16 3.591(8) no 2_555
S1 C21 3.560(9) no 2_555
S1 C22 3.409(9) no 2_555
O1 Cl2 3.119(7) no 2_566
O1 C10 3.534(10) no 2_656
O3 Cl2 3.071(8) no 2_566
O3 N4 3.562(12) no 1_556
O3 C10 3.475(10) no 2_656
O4 C20 3.526(11) no 2_566
O5 C10 3.129(10) no 1_455
O6 C10 3.428(11) no 1_455
N1 C10 3.472(13) no 2_656
N2 C1 3.544(13) no 2_555
N2 C22 3.571(11) no 2_555
N3 Cl1 3.545(10) no 2_656
N3 C8 3.548(14) no 1_554
N3 C21 3.512(10) no 2_555
N3 C22 3.237(9) no 2_555
N4 Cl2 3.557(7) no 1_644
N4 O3 3.562(12) no 1_554
C1 N2 3.544(13) no 2_555
C4 C11 3.577(15) no 2_656
C4 C13 3.563(15) no 1_554
C5 Cl1 3.598(11) no 2_656
C6 C11 3.509(15) no 1_554
C8 N3 3.548(14) no 1_556
C9 Cl2 3.576(12) no 2_566
C10 Cl2 3.586(11) no 2_566
C10 O1 3.534(10) no 2_656
C10 O3 3.475(10) no 2_656
C10 O5 3.129(10) no 1_655
C10 O6 3.428(11) no 1_655
C10 N1 3.472(13) no 2_656
C11 C4 3.577(15) no 2_656
C11 C6 3.509(15) no 1_556
C13 C4 3.563(15) no 1_556
C16 S1 3.591(8) no 2_555
C16 C21 3.559(11) no 2_566
C16 C22 3.563(12) no 2_566
C20 O4 3.526(11) no 2_566
C21 Cl1 3.580(9) no 1_454
C21 S1 3.560(9) no 2_555
C21 N3 3.512(10) no 2_555
C21 C16 3.559(11) no 2_566
C22 S1 3.409(9) no 2_555
C22 N2 3.571(11) no 2_555
C22 N3 3.237(9) no 2_555
C22 C16 3.563(12) no 2_566
C22 C22 3.402(11) no 2_566
Cl1 H11 2.7880 no .
Cl1 H13 2.8141 no .
Cl2 H19 2.8162 no .
Cl2 H21 2.8240 no .
S1 H10A 3.5251 no 2_655
S1 H10B 3.2719 no 2_655
O2 H14 2.3932 no .
O2 H18A 3.5926 no .
O3 H11 2.6631 no .
O4 H18A 3.5667 no .
O4 H22 2.4472 no .
O5 H18A 2.4965 no .
O5 H18B 3.5415 no .
O6 H19 2.5372 no .
N2 H14 3.4952 no 2_556
C7 H14 2.5970 no .
C8 H11 3.3026 no .
C8 H13 3.3097 no .
C9 H10A 2.7439 no .
C9 H10B 3.1979 no .
C9 H10C 2.5581 no .
C9 H14 3.2836 no .
C10 H11 2.5092 no .
C11 H10A 2.9477 no .
C11 H10C 2.5684 no .
C11 H13 3.2884 no .
C12 H14 3.2353 no .
C13 H11 3.2826 no .
C15 H18A 2.6648 no .
C15 H22 2.5951 no .
C16 H18A 2.8194 no .
C16 H18C 3.3785 no .
C16 H19 3.3198 no .
C16 H21 3.3034 no .
C17 H18A 2.6169 no .
C17 H18B 3.2077 no .
C17 H18C 2.6143 no .
C17 H22 3.2954 no .
C18 H19 3.5634 no .
C19 H18C 3.3664 no .
C19 H21 3.3006 no .
C20 H22 3.2495 no .
C21 H19 3.2988 no .
H10A H11 2.5344 no .
H10B H11 3.4564 no .
H10C H11 2.0734 no .
H13 H14 2.3573 no .
H18C H19 3.4396 no .
H21 H22 2.3163 no .
Ru1 H10C 3.5993 no 2_656
Cl1 H21 2.9910 no 1_656
Cl2 H10A 3.2085 no 2_566
O1 H10B 2.7316 no 2_656
O1 H10C 3.5131 no 2_656
O3 H10B 2.5870 no 2_656
O5 H10A 2.9759 no 1_455
O5 H10B 2.9637 no 1_455
O5 H10C 2.9139 no 1_455
O6 H10A 2.6106 no 1_455
O6 H10C 3.4305 no 1_455
O6 H11 3.4186 no 1_455
O6 H13 2.8324 no 2_567
N1 H10B 3.4939 no 2_656
N1 H10C 2.6305 no 2_656
N2 H18C 2.7657 no 1_544
N2 H22 2.7052 no 2_555
N3 H21 3.5948 no 2_555
N3 H22 3.1038 no 2_555
N4 H10C 3.2326 no 1_554
N4 H19 3.2195 no 1_644
C1 H10C 2.8806 no 2_656
C1 H11 3.5492 no 2_656
C2 H11 3.5147 no 2_656
C3 H18C 3.5638 no 1_544
C3 H22 3.3981 no 2_555
C4 H11 3.5546 no 2_656
C7 H10B 3.5764 no 2_656
C10 H10B 3.1497 no 2_656
C13 H19 3.5443 no 2_567
C16 H10A 3.4945 no 1_455
C16 H21 3.5578 no 2_566
C16 H22 3.5775 no 2_566
C17 H10A 2.9907 no 1_455
C17 H13 3.5832 no 2_567
C17 H22 3.5660 no 2_566
C18 H13 3.3094 no 2_567
C18 H18B 3.5568 no 2_567
C18 H21 3.5281 no 2_566
C19 H13 3.3687 no 2_567
H10A Cl2 3.2085 no 2_566
H10A O5 2.9759 no 1_655
H10A O6 2.6106 no 1_655
H10A C16 3.4945 no 1_655
H10A C17 2.9907 no 1_655
H10B O1 2.7316 no 2_656
H10B O3 2.5870 no 2_656
H10B O5 2.9637 no 1_655
H10B N1 3.4939 no 2_656
H10B C7 3.5764 no 2_656
H10B C10 3.1497 no 2_656
H10B H10B 2.7233 no 2_656
H10C Ru1 3.5993 no 2_656
H10C O1 3.5131 no 2_656
H10C O5 2.9139 no 1_655
H10C O6 3.4305 no 1_655
H10C N1 2.6305 no 2_656
H10C N4 3.2326 no 1_556
H10C C1 2.8806 no 2_656
H11 O6 3.4186 no 1_655
H11 C1 3.5492 no 2_656
H11 C2 3.5147 no 2_656
H11 C4 3.5546 no 2_656
H11 H18B 3.4472 no 1_655
H13 O6 2.8324 no 2_567
H13 C17 3.5832 no 2_567
H13 C18 3.3094 no 2_567
H13 C19 3.3687 no 2_567
H13 H18B 3.2536 no 2_567
H13 H18C 3.2132 no 2_567
H13 H19 2.6272 no 2_567
H14 H18B 3.4657 no 2_567
H14 H18C 3.3373 no 2_567
H18A H21 2.9890 no 2_566
H18B C18 3.5568 no 2_567
H18B H11 3.4472 no 1_455
H18B H13 3.2536 no 2_567
H18B H14 3.4657 no 2_567
H18B H18B 2.9748 no 2_567
H18B H18C 3.5047 no 2_567
H18C N2 2.7657 no 1_566
H18C C3 3.5638 no 1_566
H18C H13 3.2132 no 2_567
H18C H14 3.3373 no 2_567
H18C H18B 3.5047 no 2_567
H18C H21 3.1766 no 2_566
H18C H22 3.3127 no 2_566
H19 N4 3.2195 no 1_466
H19 C13 3.5443 no 2_567
H19 H13 2.6272 no 2_567
H21 Cl1 2.9910 no 1_454
H21 N3 3.5948 no 2_555
H21 C16 3.5578 no 2_566
H21 C18 3.5281 no 2_566
H21 H18A 2.9890 no 2_566
H21 H18C 3.1766 no 2_566
H22 N2 2.7052 no 2_555
H22 N3 3.1038 no 2_555
H22 C3 3.3981 no 2_555
H22 C16 3.5775 no 2_566
H22 C17 3.5660 no 2_566
H22 H18C 3.3127 no 2_566
